data_2005973
loop_
_publ_author_name
'Yang, J.'
'Quail, J. W.'
'Jia, Z.'

_publ_contact_author
;
Prof Zongchao Jia
Department of Biochemistry
Queen's University
Kinston
Ontario
Canada K7N 3L6
;
_publ_section_title
;
 Succinyl Oleanolic Acid
;
_journal_issue 3
_journal_name_full 'Acta Crystallographica Section C'
_journal_page_first 349
_journal_page_last 351
_journal_paper_doi 10.1107/S0108270196013923
_journal_volume 53
_journal_year 1997
_chemical_formula_moiety 'C34 H52 O6 '
_chemical_formula_sum 'C34 H52 O6'
_chemical_formula_weight 556.77
_chemical_name_systematic
;
 succinyl oleanolic acid
;
_space_group_IT_number 4
_symmetry_cell_setting monoclinic
_symmetry_space_group_name_Hall 'P 2yb'
_symmetry_space_group_name_H-M 'P 1 21 1'
_cell_angle_alpha 90.0
_cell_angle_beta 99.725(8)
_cell_angle_gamma 90.0
_cell_formula_units_Z 2
_cell_length_a 7.3710(7)
_cell_length_b 11.1271(16)
_cell_length_c 19.1910(16)
_cell_measurement_reflns_used 25
_cell_measurement_temperature 287
_cell_measurement_theta_max 20.00
_cell_measurement_theta_min 15.00
_cell_volume 1551.4(3)
_computing_cell_refinement 'CAD-4 Software'
_computing_data_collection 'CAD-4 Software (Enraf-Nonius, 1988)'
_computing_data_reduction 'NRCVAX DATRD2 (Gabe, Le Page, Charland, Lee & White, 1989)'
_computing_molecular_graphics 'ORTEPII (Johnson, 1976) in NRCVAX '
_computing_publication_material 'NRCVAX TABLES Jan 94 Version'
_computing_structure_refinement 'NRCVAX LSTSQ'
_computing_structure_solution 'NRCVAX SOLVER'
_diffrn_ambient_temperature 287
_diffrn_measurement_device 'Enraf-Nonius CAD-4'
_diffrn_measurement_method \w/2\q
_diffrn_radiation_monochromator graphite
_diffrn_radiation_source 'X-ray tube'
_diffrn_radiation_type 'Molybdenum K\a'
_diffrn_radiation_wavelength 0.70930
_diffrn_reflns_av_R_equivalents 0.007
_diffrn_reflns_limit_h_max 8
_diffrn_reflns_limit_h_min -8
_diffrn_reflns_limit_k_max 13
_diffrn_reflns_limit_k_min 0
_diffrn_reflns_limit_l_max 22
_diffrn_reflns_limit_l_min 0
_diffrn_reflns_number 3147
_diffrn_reflns_theta_max 25
_diffrn_reflns_theta_min 0.00
_diffrn_standards_decay_% 2
_diffrn_standards_interval_time 120
_diffrn_standards_number 3
_exptl_absorpt_coefficient_mu 0.07
_exptl_absorpt_correction_T_max 1.0000
_exptl_absorpt_correction_T_min 1.0000
_exptl_absorpt_correction_type none
_exptl_crystal_colour colorless
_exptl_crystal_density_diffrn 1.192
_exptl_crystal_density_meas 1.216
_exptl_crystal_density_method flotation
_exptl_crystal_description prism
_exptl_crystal_F_000 608.23
_exptl_crystal_size_max 0.35
_exptl_crystal_size_mid 0.20
_exptl_crystal_size_min 0.20
_refine_diff_density_max 0.20
_refine_diff_density_min -0.16
_refine_ls_extinction_method none
_refine_ls_goodness_of_fit_obs 1.71
_refine_ls_matrix_type full
_refine_ls_number_parameters 360
_refine_ls_number_reflns 2501
_refine_ls_R_factor_all 0.060
_refine_ls_R_factor_obs 0.047
_refine_ls_shift/esd_max 0.000
_refine_ls_structure_factor_coef F
_refine_ls_weighting_details 'w = 1/[\s^2^(F)+0.0003F^2^]'
_refine_ls_weighting_scheme calc
_refine_ls_wR_factor_all 0.053
_refine_ls_wR_factor_obs 0.050
_reflns_number_observed 2502
_reflns_number_total 2874
_reflns_observed_criterion 'Inet > 1.0\s(Inet)'
_cod_data_source_file bk1288.cif
_cod_data_source_block global
_cod_depositor_comments
;
The following automatic conversions were performed:
'_symmetry_cell_setting' value 'Monoclinic' changed to 'monoclinic'
according to '/home/saulius/struct/CIF-dictionaries/cif_core.dic'
dictionary named 'cif_core.dic' version 2.4.1 from 2010-06-29.

Automatic conversion script
Id: cif_fix_enum 1527 2010-12-29 10:47:43Z saulius 

The following automatic conversions were performed:

'_symmetry_cell_setting' value 'Monoclinic' changed to 'monoclinic'
according to /home/saulius/struct/CIF-dictionaries/cif_core.dic
dictionary named 'cif_core.dic' version 2.4.1 from 2010-06-29.

Automatic conversion script
Id: cif_fix_values 1715 2011-07-08 13:25:40Z adriana 

The following automatic conversions were performed:

'_refine_ls_weighting_scheme' value '1/[\s^2^(F)+0.0003F^2^]' was
changed to 'calc'. New tag '_refine_ls_weighting_details' was
created. The value of the new tag was set to 'w =
1/[\s^2^(F)+0.0003F^2^]'.

Automatic conversion script
Id: cif_fix_values 3143 2015-03-26 13:38:13Z robertas 
;
_cod_original_sg_symbol_H-M 'P 21'
_cod_original_formula_sum 'C34 H52 O6 '
_cod_database_code 2005973

loop_
_symmetry_equiv_pos_as_xyz
x,y,z
-x,1/2+y,-z

loop_
_atom_site_aniso_label
_atom_site_aniso_U_11
_atom_site_aniso_U_12
_atom_site_aniso_U_13
_atom_site_aniso_U_22
_atom_site_aniso_U_23
_atom_site_aniso_U_33
_atom_site_aniso_type_symbol
O1 0.0542(16) 0.0109(15) 0.0248(15) 0.0689(19) 0.0189(19) 0.1194(25) O
O2 0.0582(16) 0.0043(15) 0.0079(14) 0.0564(18) 0.0024(15) 0.0897(21) O
C1 0.0404(18) -0.0002(14) 0.0130(14) 0.0293(16) -0.0019(14) 0.0437(18) C
C2 0.0467(19) 0.0001(16) 0.0141(14) 0.0369(18) -0.0038(16) 0.0406(18) C
C3 0.0490(19) 0.0000(17) 0.0109(15) 0.0415(19) -0.0090(16) 0.0401(18) C
C4 0.0447(19) -0.0083(18) 0.0070(15) 0.0600(23) -0.0123(18) 0.0459(20) C
C5 0.0400(19) -0.0078(16) 0.0106(16) 0.0564(22) -0.0062(17) 0.0427(19) C
C6 0.0374(17) -0.0043(14) 0.0122(15) 0.0324(18) -0.0036(15) 0.0493(19) C
C7 0.0349(16) -0.0023(14) 0.0096(13) 0.0349(17) -0.0011(15) 0.0422(18) C
C8 0.0367(16) -0.0030(14) 0.0093(13) 0.0328(16) 0.0031(16) 0.0478(19) C
C9 0.0391(17) -0.0116(17) 0.0038(15) 0.0511(20) 0.0028(18) 0.0482(19) C
C10 0.0378(18) -0.0052(15) 0.0147(14) 0.0484(21) 0.0035(16) 0.0496(20) C
C11 0.0498(19) -0.0174(19) 0.0137(16) 0.0573(23) -0.0022(19) 0.0487(20) C
C12 0.0432(18) -0.0035(17) 0.0110(15) 0.0533(21) 0.0029(17) 0.0422(19) C
C13 0.0397(18) 0.0046(16) 0.0055(14) 0.0400(18) 0.0032(17) 0.0440(18) C
C14 0.0428(18) -0.0020(15) 0.0002(14) 0.0347(18) 0.0051(15) 0.0413(18) C
C15 0.0440(19) -0.0094(17) 0.0002(15) 0.0502(21) 0.0056(18) 0.0496(20) C
C16 0.0467(20) -0.0036(17) -0.0055(16) 0.0505(22) 0.0011(18) 0.0562(21) C
C17 0.0456(20) 0.0020(19) 0.0009(16) 0.0571(22) 0.0038(19) 0.0456(20) C
C18 0.0474(19) 0.0030(17) 0.0054(15) 0.0458(19) 0.0002(17) 0.0438(18) C
C19 0.0475(20) 0.0028(19) 0.0034(16) 0.0615(23) -0.0043(19) 0.0474(20) C
C20 0.0608(24) 0.0092(23) 0.0047(18) 0.076(3) -0.0086(21) 0.0482(21) C
C21 0.072(3) 0.0009(25) -0.0048(19) 0.088(3) -0.0087(23) 0.0426(21) C
C22 0.0525(21) 0.0069(21) -0.0022(17) 0.082(3) 0.0016(22) 0.0517(22) C
C23 0.0610(23) -0.0086(18) 0.0168(18) 0.0530(22) 0.0032(18) 0.0498(21) C
C24 0.0539(21) 0.0057(20) 0.0199(17) 0.0582(23) -0.0076(20) 0.0570(22) C
C25 0.0608(22) -0.0060(17) 0.0156(18) 0.0353(18) -0.0015(17) 0.0593(23) C
C26 0.0446(19) 0.0069(17) 0.0044(16) 0.0477(21) 0.0019(18) 0.0553(21) C
C27 0.0650(24) 0.0041(17) -0.0025(17) 0.0365(18) -0.0010(15) 0.0437(20) C
C28 0.0500(21) 0.0117(21) 0.0040(16) 0.063(3) 0.0139(20) 0.0454(20) C
C29 0.081(3) 0.003(3) 0.0166(21) 0.096(3) -0.005(3) 0.0495(24) C
C30 0.082(3) 0.018(3) 0.0023(22) 0.096(4) -0.025(3) 0.065(3) C
O1' 0.1021(25) -0.0213(21) 0.0211(18) 0.0789(21) -0.0072(18) 0.0806(21) O
O2' 0.101(3) -0.0158(20) 0.0724(24) 0.0693(23) -0.0276(24) 0.162(4) O
O3' 0.0674(19) 0.0261(20) 0.0079(16) 0.120(3) 0.0059(21) 0.0724(20) O
O4' 0.0549(14) -0.0007(14) 0.0088(11) 0.0676(17) -0.0107(13) 0.0394(12) O
C1' 0.080(3) -0.021(3) 0.0319(21) 0.087(4) -0.0183(24) 0.0502(23) C
C2' 0.113(4) -0.033(3) 0.0241(23) 0.075(3) -0.0149(23) 0.0474(23) C
C3' 0.088(3) -0.037(3) 0.0008(21) 0.080(3) 0.0010(23) 0.0500(23) C
C4' 0.0516(24) -0.0110(20) 0.0052(19) 0.067(3) 0.0039(19) 0.0490(22) C

loop_
_atom_site_label
_atom_site_fract_x
_atom_site_fract_y
_atom_site_fract_z
_atom_site_U_iso_or_equiv
_atom_site_thermal_displace_type
_atom_site_type_symbol
O1 0.8309(4) 0.33568 0.35341(17) 0.080(2) Uij O
O2 0.5802(4) 0.2233(3) 0.34518(16) 0.0687(18) Uij O
C1 0.2524(4) 0.4516(4) -0.01628(16) 0.0371(17) Uij C
C2 0.2066(4) 0.4418(4) -0.09834(16) 0.0406(17) Uij C
C3 -0.0046(4) 0.4423(4) -0.11766(17) 0.0431(17) Uij C
C4 -0.1031(4) 0.3513(4) -0.07965(18) 0.0503(19) Uij C
C5 -0.0521(4) 0.3681(4) 0.00063(18) 0.0460(19) Uij C
C6 0.1577(4) 0.3611(4) 0.02729(17) 0.0391(17) Uij C
C7 0.1931(4) 0.4072(4) 0.10545(16) 0.0370(16) Uij C
C8 0.3961(4) 0.4298(4) 0.14026(17) 0.0388(17) Uij C
C9 0.4896(4) 0.5074(4) 0.08920(17) 0.0465(18) Uij C
C10 0.4565(4) 0.4605(4) 0.01293(17) 0.0444(18) Uij C
C11 0.0925(4) 0.3307(4) 0.15479(18) 0.051(2) Uij C
C12 0.1635(4) 0.3469(4) 0.23133(17) 0.0458(19) Uij C
C13 0.2995(4) 0.4170(4) 0.26000(17) 0.0414(17) Uij C
C14 0.3978(4) 0.4965(4) 0.21339(17) 0.0404(17) Uij C
C15 0.5987(4) 0.5249(4) 0.24833(17) 0.0488(19) Uij C
C16 0.6255(5) 0.5438(4) 0.32844(19) 0.053(2) Uij C
C17 0.5547(4) 0.4367(4) 0.36649(18) 0.050(2) Uij C
C18 0.3473(4) 0.4219(4) 0.34046(17) 0.0460(18) Uij C
C19 0.2336(4) 0.5166(5) 0.37218(17) 0.053(2) Uij C
C20 0.2730(5) 0.5253(5) 0.45283(19) 0.062(2) Uij C
C21 0.4801(6) 0.5469(5) 0.47582(18) 0.069(3) Uij C
C22 0.5984(5) 0.4523(5) 0.4481(2) 0.064(2) Uij C
C23 0.2772(5) 0.5540(4) -0.13095(19) 0.054(2) Uij C
C24 0.2902(5) 0.3314(4) -0.12920(19) 0.055(2) Uij C
C25 0.2203(5) 0.2300(4) 0.01920(19) 0.051(2) Uij C
C26 0.5029(4) 0.3112(4) 0.15382(18) 0.050(2) Uij C
C27 0.2956(5) 0.6188(4) 0.20444(19) 0.050(2) Uij C
C28 0.6549(5) 0.3220(5) 0.35245(18) 0.053(2) Uij C
C29 0.2125(6) 0.4121(5) 0.4870(2) 0.075(3) Uij C
C30 0.1662(7) 0.6320(5) 0.4759(2) 0.082(3) Uij C
O1' 0.2375(5) 0.5145(4) -0.32953(16) 0.087(2) Uij O
O2' -0.0092(5) 0.6317(4) -0.3415(2) 0.105(3) Uij O
O3' -0.3111(4) 0.5260(4) -0.20181(16) 0.087(2) Uij O
O4' -0.0497(3) 0.4218(3) -0.19437(12) 0.0538(15) Uij O
C1' 0.0618(7) 0.5322(6) -0.3349(2) 0.070(3) Uij C
C2' -0.0522(7) 0.4207(5) -0.3365(2) 0.077(3) Uij C
C3' -0.2296(6) 0.4423(5) -0.3070(2) 0.074(3) Uij C
C4' -0.2055(5) 0.4700(5) -0.2290(2) 0.0563(23) Uij C
HO1 0.885 0.268 0.357 0.0908 Uiso H
H1 0.199 0.530 -0.005 0.0478 Uiso H
H3 -0.048 0.524 -0.107 0.0535 Uiso H
H4A -0.239 0.357 -0.096 0.0602 Uiso H
H4B -0.065 0.268 -0.091 0.0602 Uiso H
H5A -0.104 0.447 0.013 0.0564 Uiso H
H5B -0.116 0.304 0.024 0.0564 Uiso H
H7 0.130 0.487 0.104 0.0474 Uiso H
H9A 0.624 0.514 0.108 0.0561 Uiso H
H9B 0.435 0.590 0.089 0.0561 Uiso H
H10A 0.518 0.516 -0.017 0.0553 Uiso H
H10B 0.516 0.380 0.013 0.0553 Uiso H
H11A 0.115 0.245 0.143 0.0619 Uiso H
H11B -0.043 0.346 0.143 0.0619 Uiso H
H12 0.098 0.301 0.264 0.0562 Uiso H
H15A 0.674 0.453 0.239 0.0579 Uiso H
H15B 0.644 0.596 0.224 0.0579 Uiso H
H16A 0.759 0.558 0.347 0.0611 Uiso H
H16B 0.556 0.618 0.337 0.0611 Uiso H
H18 0.311 0.343 0.359 0.0557 Uiso H
H19A 0.262 0.596 0.353 0.0621 Uiso H
H19B 0.100 0.500 0.356 0.0621 Uiso H
H21A 0.512 0.553 0.528 0.0777 Uiso H
H21B 0.513 0.625 0.456 0.0777 Uiso H
H22A 0.732 0.469 0.463 0.0722 Uiso H
H22B 0.575 0.374 0.471 0.0722 Uiso H
H23A 0.415 0.554 -0.119 0.0646 Uiso H
H23B 0.239 0.552 -0.183 0.0646 Uiso H
H23C 0.226 0.627 -0.111 0.0646 Uiso H
H24A 0.427 0.333 -0.116 0.0663 Uiso H
H24B 0.239 0.256 -0.112 0.0663 Uiso H
H24C 0.254 0.332 -0.182 0.0663 Uiso H
H25A 0.154 0.175 0.048 0.0618 Uiso H
H25B 0.187 0.207 -0.032 0.0618 Uiso H
H25C 0.357 0.223 0.033 0.0618 Uiso H
H26A 0.443 0.260 0.186 0.0592 Uiso H
H26B 0.503 0.267 0.108 0.0592 Uiso H
H26C 0.632 0.328 0.177 0.0592 Uiso H
H27A 0.358 0.673 0.174 0.0584 Uiso H
H27B 0.165 0.606 0.181 0.0584 Uiso H
H27C 0.298 0.658 0.251 0.0584 Uiso H
H29A 0.281 0.341 0.472 0.0853 Uiso H
H29B 0.238 0.414 0.540 0.0853 Uiso H
H29C 0.079 0.394 0.471 0.0853 Uiso H
H30A 0.192 0.641 0.529 0.0909 Uiso H
H30B 0.211 0.705 0.454 0.0909 Uiso H
H30C 0.032 0.622 0.457 0.0909 Uiso H
HO1' 0.294 0.580 -0.333 0.0972 Uiso H
H2'A -0.081 0.387 -0.386 0.0886 Uiso H
H2'B 0.021 0.357 -0.308 0.0886 Uiso H
H3'A -0.311 0.370 -0.316 0.0828 Uiso H
H3'B -0.293 0.512 -0.334 0.0828 Uiso H

loop_
_atom_type_symbol
_atom_type_scat_dispersion_real
_atom_type_scat_dispersion_imag
_atom_type_scat_source
C 0.002 0.002 'International Tables Vol. IV Table 2.2B'
H 0.000 0.000 'International Tables Vol. IV Table 2.2B'
O 0.008 0.006 'International Tables Vol. IV Table 2.2B'

loop_
_geom_angle_atom_site_label_1
_geom_angle_atom_site_label_2
_geom_angle_atom_site_label_3
_geom_angle_site_symmetry_2
_geom_angle_site_symmetry_3
_geom_angle
_geom_angle_publ_flag
O1 HO1 O2' ? 2_645 165.1(5) no
O2 HO1' O1' 2_645 2_645 177.1(5) no
O1' HO1' O2 ? 2_655 177.1(5) no
O2' HO1 O1 2_655 2_655 165.1(5) no
C2 C1 C6 ? ? 117.4(3) no
C2 C1 C10 ? ? 114.2(2) no
C6 C1 C10 ? ? 110.6(3) no
C1 C2 C3 ? ? 106.3(2) no
C1 C2 C23 ? ? 109.1(3) yes
C1 C2 C24 ? ? 114.4(3) yes
C3 C2 C23 ? ? 107.4(3) yes
C3 C2 C24 ? ? 111.4(3) yes
C23 C2 C24 ? ? 108.0(3) yes
C2 C3 C4 ? ? 115.6(3) no
C2 C3 O4' ? ? 106.8(2) yes
C4 C3 O4' ? ? 109.5(3) yes
C3 C4 C5 ? ? 110.4(3) no
C4 C5 C6 ? ? 112.8(3) no
C1 C6 C5 ? ? 107.8(3) no
C1 C6 C7 ? ? 106.6(3) no
C1 C6 C25 ? ? 113.0(3) yes
C5 C6 C7 ? ? 107.2(3) yes
C5 C6 C25 ? ? 108.3(3) yes
C7 C6 C25 ? ? 113.7(3) yes
C6 C7 C8 ? ? 117.3(2) no
C6 C7 C11 ? ? 112.6(3) no
C8 C7 C11 ? ? 110.6(3) no
C7 C8 C9 ? ? 108.5(3) no
C7 C8 C14 ? ? 108.6(3) no
C7 C8 C26 ? ? 111.3(3) yes
C9 C8 C14 ? ? 111.1(3) no
C9 C8 C26 ? ? 108.4(3) yes
C14 C8 C26 ? ? 109.0(3) yes
C8 C9 C10 ? ? 113.4(3) no
C1 C10 C9 ? ? 111.3(3) no
C7 C11 C12 ? ? 114.3(3) no
C11 C12 C13 ? ? 127.1(3) no
C12 C13 C14 ? ? 120.2(3) no
C12 C13 C18 ? ? 118.3(3) no
C14 C13 C18 ? ? 121.5(3) no
C8 C14 C13 ? ? 108.3(3) no
C8 C14 C15 ? ? 110.0(3) no
C8 C14 C27 ? ? 112.4(3) yes
C13 C14 C15 ? ? 112.2(3) no
C13 C14 C27 ? ? 107.7(3) yes
C15 C14 C27 ? ? 106.2(3) yes
C14 C15 C16 ? ? 114.5(3) no
C15 C16 C17 ? ? 112.0(3) no
C16 C17 C18 ? ? 109.2(3) no
C16 C17 C22 ? ? 111.3(4) no
C16 C17 C28 ? ? 110.7(3) yes
C18 C17 C22 ? ? 111.4(3) no
C18 C17 C28 ? ? 109.8(4) yes
C22 C17 C28 ? ? 104.4(3) yes
C13 C18 C17 ? ? 112.3(3) no
C13 C18 C19 ? ? 112.2(3) no
C17 C18 C19 ? ? 112.2(3) no
C18 C19 C20 ? ? 114.9(3) no
C19 C20 C21 ? ? 108.1(3) no
C19 C20 C29 ? ? 111.4(4) yes
C19 C20 C30 ? ? 108.8(4) yes
C21 C20 C29 ? ? 110.8(4) yes
C21 C20 C30 ? ? 109.3(4) yes
C29 C20 C30 ? ? 108.4(4) yes
C20 C21 C22 ? ? 113.1(4) no
C17 C22 C21 ? ? 113.4(3) no
O1 C28 O2 ? ? 122.3(4) yes
O1 C28 C17 ? ? 114.3(4) yes
O2 C28 C17 ? ? 123.3(3) yes
C3 O4' C4' ? ? 117.6(3) yes
O1' C1' O2' ? ? 123.4(5) yes
O1' C1' C2' ? ? 115.2(5) yes
O2' C1' C2' ? ? 121.3(5) yes
C1' C2' C3' ? ? 112.0(4) yes
C2' C3' C4' ? ? 115.8(3) yes
O3' C4' O4' ? ? 124.5(4) yes
O3' C4' C3' ? ? 124.6(4) yes

loop_
_geom_bond_atom_site_label_1
_geom_bond_site_symmetry_1
_geom_bond_atom_site_label_2
_geom_bond_site_symmetry_2
_geom_bond_distance
_geom_bond_publ_flag
O1 ? O2' 2_645 2.65(1) yes
HO1 ? O2' 2_645 1.82(1) no
O2 ? O1' 2_645 2.73(1) yes
O2 ? HO1' 2_645 1.88(1) no
O1' ? O2 2_655 2.73(1) yes
HO1' ? O2 2_655 1.88(1) no
O2' ? O1 2_655 2.65(1) yes
O2' ? HO1 2_655 1.82(1) no
O1 ? C28 ? 1.303(5) yes
O2 ? C28 ? 1.225(6) yes
C1 ? C2 ? 1.558(4) no
C1 ? C6 ? 1.549(5) no
C1 ? C10 ? 1.517(4) no
C2 ? C3 ? 1.538(4) no
C2 ? C23 ? 1.527(6) yes
C2 ? C24 ? 1.538(6) yes
C3 ? C4 ? 1.505(6) no
C3 ? O4' ? 1.471(4) yes
C4 ? C5 ? 1.534(5) no
C5 ? C6 ? 1.547(4) no
C6 ? C7 ? 1.565(5) no
C6 ? C25 ? 1.545(6) yes
C7 ? C8 ? 1.552(4) no
C7 ? C11 ? 1.552(5) no
C8 ? C9 ? 1.552(5) no
C8 ? C14 ? 1.586(5) no
C8 ? C26 ? 1.537(6) yes
C9 ? C10 ? 1.534(5) no
C11 ? C12 ? 1.485(5) no
C12 ? C13 ? 1.315(5) no
C13 ? C14 ? 1.525(5) no
C13 ? C18 ? 1.526(5) no
C14 ? C15 ? 1.551(4) no
C14 ? C27 ? 1.551(6) no
C15 ? C16 ? 1.531(5) no
C16 ? C17 ? 1.535(6) no
C17 ? C18 ? 1.535(4) no
C17 ? C22 ? 1.555(5) no
C17 ? C28 ? 1.521(7) yes
C18 ? C19 ? 1.535(6) no
C19 ? C20 ? 1.529(5) no
C20 ? C21 ? 1.535(6) no
C20 ? C29 ? 1.521(8) yes
C20 ? C30 ? 1.532(7) yes
C21 ? C22 ? 1.519(7) no
O1' ? C1' ? 1.297(6) yes
O2' ? C1' ? 1.222(8) yes
O3' ? C4' ? 1.184(6) yes
O4' ? C4' ? 1.338(5) yes
C1' ? C2' ? 1.496(7) yes
C2' ? C3' ? 1.529(7) yes
C3' ? C4' ? 1.510(6) yes

loop_
_geom_torsion_atom_site_label_1
_geom_torsion_atom_site_label_2
_geom_torsion_atom_site_label_3
_geom_torsion_atom_site_label_4
_geom_torsion
C6 C1 C2 C3 51.8(4)
C6 C1 C2 C23 167.3(7)
C6 C1 C2 C24 -71.6(5)
C10 C1 C2 C3 -176.3(7)
C10 C1 C2 C23 -60.8(5)
C10 C1 C2 C24 60.3(5)
C2 C1 C6 C5 -53.3(4)
C2 C1 C6 C7 -168.2(7)
C2 C1 C6 C25 66.2(5)
C10 C1 C6 C5 173.2(7)
C10 C1 C6 C7 58.3(4)
C10 C1 C6 C25 -67.2(5)
C2 C1 C10 C9 162.8(7)
C6 C1 C10 C9 -62.1(4)
C1 C2 C3 C4 -52.7(4)
C1 C2 C3 O4' -174.8(7)
C23 C2 C3 C4 -169.3(7)
C23 C2 C3 O4' 68.5(5)
C24 C2 C3 C4 72.5(5)
C24 C2 C3 O4' -49.6(4)
C2 C3 C4 C5 57.2(4)
O4' C3 C4 C5 177.8(7)
C2 C3 O4' C4' -150.2(7)
C4 C3 O4' C4' 83.9(6)
C3 C4 C5 C6 -56.4(4)
C4 C5 C6 C1 53.3(4)
C4 C5 C6 C7 167.8(7)
C4 C5 C6 C25 -69.2(5)
C1 C6 C7 C8 -54.6(4)
C1 C6 C7 C11 175.4(7)
C5 C6 C7 C8 -169.8(7)
C5 C6 C7 C11 60.2(4)
C25 C6 C7 C8 70.6(5)
C25 C6 C7 C11 -59.5(4)
C6 C7 C8 C9 49.5(4)
C6 C7 C8 C14 170.4(7)
C6 C7 C8 C26 -69.6(5)
C11 C7 C8 C9 -179.5(7)
C11 C7 C8 C14 -58.6(4)
C11 C7 C8 C26 61.3(5)
C6 C7 C11 C12 162.8(7)
C8 C7 C11 C12 29.4(4)
C7 C8 C9 C10 -48.4(4)
C14 C8 C9 C10 -167.8(7)
C26 C8 C9 C10 72.5(5)
C7 C8 C14 C13 59.2(4)
C7 C8 C14 C15 -177.8(7)
C7 C8 C14 C27 -59.7(4)
C9 C8 C14 C13 178.5(7)
C9 C8 C14 C15 -58.6(4)
C9 C8 C14 C27 59.6(5)
C26 C8 C14 C13 -62.2(5)
C26 C8 C14 C15 60.8(5)
C26 C8 C14 C27 178.9(7)
C8 C9 C10 C1 57.1(4)
C7 C11 C12 C13 -0.5(3)
C11 C12 C13 C14 2.4(3)
C11 C12 C13 C18 178.8(7)
C12 C13 C14 C8 -31.9(4)
C12 C13 C14 C15 -153.5(8)
C12 C13 C14 C27 90.0(6)
C18 C13 C14 C8 151.9(7)
C18 C13 C14 C15 30.3(4)
C18 C13 C14 C27 -86.3(5)
C12 C13 C18 C17 144.9(8)
C12 C13 C18 C19 -87.6(6)
C14 C13 C18 C17 -38.7(4)
C14 C13 C18 C19 88.7(6)
C8 C14 C15 C16 -157.8(7)
C13 C14 C15 C16 -37.1(4)
C27 C14 C15 C16 80.3(5)
C14 C15 C16 C17 55.0(5)
C15 C16 C17 C18 -61.6(5)
C15 C16 C17 C22 175.0(8)
C15 C16 C17 C28 59.4(5)
C16 C17 C18 C13 51.8(4)
C16 C17 C18 C19 -75.6(5)
C22 C17 C18 C13 175.1(8)
C22 C17 C18 C19 47.7(5)
C28 C17 C18 C13 -69.7(5)
C28 C17 C18 C19 162.8(8)
C16 C17 C22 C21 72.7(6)
C18 C17 C22 C21 -49.4(5)
C28 C17 C22 C21 -167.9(8)
C16 C17 C28 O1 40.7(4)
C16 C17 C28 O2 -143.7(8)
C18 C17 C28 O1 161.3(8)
C18 C17 C28 O2 -23.1(4)
C22 C17 C28 O1 -79.2(6)
C22 C17 C28 O2 96.5(7)
C13 C18 C19 C20 179.3(8)
C17 C18 C19 C20 -53.1(5)
C18 C19 C20 C21 55.2(5)
C18 C19 C20 C29 -66.8(6)
C18 C19 C20 C30 173.7(8)
C19 C20 C21 C22 -55.3(5)
C29 C20 C21 C22 67.1(6)
C30 C20 C21 C22 -173.6(9)
C20 C21 C22 C17 54.5(5)
C3 O4' C4' O3' -1.6(4)
C3 O4' C4' C3' 179.1(8)
O1' C1' C2' C3' 151.9(10)
O2' C1' C2' C3' -31.3(5)
C1' C2' C3' C4' -67.1(6)
C2' C3' C4' O3' 153.9(10)
C2' C3' C4' O4' -26.9(4)
